data_4085275
loop_
_publ_author_name
'Vr\'anov\'a, Iva'
'Jambor, Roman'
'R\%u\<zi\<cka, Ale\<s'
'Jir\'asko, Robert'
'Dost\'al, Libor'

_publ_section_title
;
 Reactivity of N,C,N-Chelated Antimony(III) and Bismuth(III) Chlorides
 with Lithium Reagents: Addition vs Substitution
;
_journal_issue 2
_journal_name_full Organometallics
_journal_page_first 534
_journal_paper_doi 10.1021/om5011879
_journal_volume 34
_journal_year 2015
_chemical_formula_moiety 'C28 H34 N2 Sb, 2(C H Cl3), Cl'
_chemical_formula_sum 'C30 H36 Cl7 N2 Sb'
_chemical_formula_weight 794.51
_chemical_name_systematic
; 
 ? 
;
_space_group_IT_number 14
_symmetry_cell_setting monoclinic
_symmetry_space_group_name_Hall '-P 2ybc'
_symmetry_space_group_name_H-M 'P 1 21/c 1'
_atom_sites_solution_hydrogens geom
_atom_sites_solution_primary direct
_atom_sites_solution_secondary difmap
_audit_creation_method SHELXL-97
_cell_angle_alpha 90
_cell_angle_beta 127.755(6)
_cell_angle_gamma 90
_cell_formula_units_Z 4
_cell_length_a 12.3751(10)
_cell_length_b 17.8970(8)
_cell_length_c 19.5720(12)
_cell_measurement_reflns_used 30288
_cell_measurement_temperature 150(1)
_cell_measurement_theta_max 27.5
_cell_measurement_theta_min 1
_cell_volume 3427.2(5)
_computing_cell_refinement 'COLLECT and DENZO'
_computing_data_collection 'COLLECT (Hooft, 1998) and DENZO (Otwinowski & Minor, 1997)'
_computing_data_reduction 'COLLECT and DENZO'
_computing_molecular_graphics 'PLATON (Spek, 2003)'
_computing_publication_material 'SHELXL-97 (Sheldrick, 2008)'
_computing_structure_refinement 'SHELXL-97 (Sheldrick, 1997)'
_computing_structure_solution 'SIR92 (Altomare et al., 1994)'
_diffrn_ambient_temperature 150(1)
_diffrn_detector_area_resol_mean 9.091
_diffrn_measured_fraction_theta_full 0.997
_diffrn_measured_fraction_theta_max 0.997
_diffrn_measurement_device_type 'Bruker Nonius KappaCCD area detector'
_diffrn_measurement_method '\f and \w scans to fill the Ewald sphere'
_diffrn_radiation_monochromator graphite
_diffrn_radiation_source 'fine-focus sealed tube'
_diffrn_radiation_type MoK\a
_diffrn_radiation_wavelength 0.71073
_diffrn_reflns_av_R_equivalents 0.0330
_diffrn_reflns_av_sigmaI/netI 0.0308
_diffrn_reflns_limit_h_max 14
_diffrn_reflns_limit_h_min -16
_diffrn_reflns_limit_k_max 21
_diffrn_reflns_limit_k_min -23
_diffrn_reflns_limit_l_max 25
_diffrn_reflns_limit_l_min -25
_diffrn_reflns_number 30242
_diffrn_reflns_theta_full 27.50
_diffrn_reflns_theta_max 27.50
_diffrn_reflns_theta_min 3.08
_diffrn_standards_number 0
_exptl_absorpt_coefficient_mu 1.374
_exptl_absorpt_correction_T_max 0.858
_exptl_absorpt_correction_T_min 0.775
_exptl_absorpt_correction_type integration
_exptl_absorpt_process_details
;
Gaussian integration (Coppens, 1970)
;
_exptl_crystal_colour colourless
_exptl_crystal_density_diffrn 1.540
_exptl_crystal_density_method 'not measured'
_exptl_crystal_description block
_exptl_crystal_F_000 1600
_exptl_crystal_size_max 0.35
_exptl_crystal_size_mid 0.21
_exptl_crystal_size_min 0.16
_refine_diff_density_max 0.423
_refine_diff_density_min -0.506
_refine_diff_density_rms 0.078
_refine_ls_extinction_method none
_refine_ls_goodness_of_fit_ref 1.115
_refine_ls_hydrogen_treatment constr
_refine_ls_matrix_type full
_refine_ls_number_parameters 361
_refine_ls_number_reflns 7847
_refine_ls_number_restraints 0
_refine_ls_restrained_S_all 1.115
_refine_ls_R_factor_all 0.0441
_refine_ls_R_factor_gt 0.0276
_refine_ls_shift/su_max 0.002
_refine_ls_shift/su_mean 0.000
_refine_ls_structure_factor_coef Fsqd
_refine_ls_weighting_details 'calc w=1/[\s^2^(Fo^2^)+(0.0111P)^2^+3.1176P] where P=(Fo^2^+2Fc^2^)/3'
_refine_ls_weighting_scheme calc
_refine_ls_wR_factor_gt 0.0492
_refine_ls_wR_factor_ref 0.0561
_reflns_number_gt 6377
_reflns_number_total 7847
_reflns_threshold_expression >2sigma(I)
_cod_data_source_file om5011879_si_002.cif
_cod_data_source_block 7a
_cod_depositor_comments 'Adding full bibliography for 4085272--4085278.cif.'
_cod_original_sg_symbol_H-M 'P 21/c'
_cod_database_code 4085275

loop_
_symmetry_equiv_pos_as_xyz
'x, y, z'
'-x, y+1/2, -z+1/2'
'-x, -y, -z'
'x, -y-1/2, z-1/2'

loop_
_atom_site_label
_atom_site_type_symbol
_atom_site_fract_x
_atom_site_fract_y
_atom_site_fract_z
_atom_site_U_iso_or_equiv
_atom_site_adp_type
_atom_site_occupancy
_atom_site_symmetry_multiplicity
_atom_site_calc_flag
_atom_site_refinement_flags
Sb1 Sb 0.240481(15) 0.354500(8) 0.388947(9) 0.01753(4) Uani 1 1 d .
Cl2 Cl 0.44391(9) 0.06372(4) 0.35851(5) 0.05071(19) Uani 1 1 d .
Cl3 Cl 0.65679(7) 0.05656(4) 0.54243(4) 0.04025(16) Uani 1 1 d .
Cl4 Cl 0.72567(11) 0.07397(5) 0.42698(7) 0.0659(3) Uani 1 1 d .
C9 C 0.2200(3) 0.44033(15) 0.21239(16) 0.0322(6) Uani 1 1 d .
H9A H 0.3177 0.4421 0.2463 0.039 Uiso 1 1 d R
H9B H 0.1795 0.4514 0.1532 0.039 Uiso 1 1 d R
H9C H 0.1925 0.3913 0.2161 0.039 Uiso 1 1 d R
C28 C -0.0015(2) 0.42924(13) 0.37382(15) 0.0254(5) Uani 1 1 d .
H28 H 0.0663 0.4584 0.4200 0.030 Uiso 1 1 d R
C10 C 0.2124(3) 0.57651(14) 0.23835(16) 0.0321(6) Uani 1 1 d .
H10A H 0.1805 0.6127 0.2586 0.039 Uiso 1 1 d R
H10B H 0.1719 0.5864 0.1789 0.039 Uiso 1 1 d R
H10C H 0.3101 0.5797 0.2725 0.039 Uiso 1 1 d R
C24 C -0.0692(2) 0.32882(13) 0.27425(15) 0.0257(5) Uani 1 1 d .
H24 H -0.0462 0.2897 0.2541 0.031 Uiso 1 1 d R
C26 C -0.2394(3) 0.40124(15) 0.26549(17) 0.0339(6) Uani 1 1 d .
H26 H -0.3307 0.4114 0.2394 0.041 Uiso 1 1 d R
C25 C -0.2052(2) 0.34358(14) 0.23492(16) 0.0314(6) Uani 1 1 d .
H25 H -0.2732 0.3150 0.1881 0.038 Uiso 1 1 d R
C11 C 0.0176(2) 0.49255(14) 0.19456(15) 0.0301(5) Uani 1 1 d .
H11A H -0.0067 0.4432 0.2002 0.036 Uiso 1 1 d R
H11B H -0.0257 0.5027 0.1348 0.036 Uiso 1 1 d R
H11C H -0.0123 0.5285 0.2162 0.036 Uiso 1 1 d R
N1 N 0.23286(18) 0.47789(10) 0.33701(11) 0.0189(4) Uani 1 1 d .
C29 C 0.6070(3) 0.09604(15) 0.44553(18) 0.0359(6) Uani 1 1 d .
H29 H 0.6033 0.1505 0.4493 0.043 Uiso 1 1 d R
C12 C 0.3087(2) 0.32028(12) 0.57315(14) 0.0189(4) Uani 1 1 d .
H12 H 0.2146 0.3208 0.5539 0.023 Uiso 1 1 d R
C14 C 0.5378(2) 0.28146(12) 0.70875(14) 0.0213(5) Uani 1 1 d .
H14 H 0.5761 0.2928 0.6814 0.026 Uiso 1 1 d R
C23 C 0.0343(2) 0.37150(12) 0.34389(14) 0.0203(5) Uani 1 1 d .
N2 N 0.30867(18) 0.27515(9) 0.50919(11) 0.0175(4) Uani 1 1 d .
H2 H 0.4034 0.2735 0.5283 0.021 Uiso 1 1 d R
C8 C 0.1723(2) 0.49813(13) 0.24618(14) 0.0234(5) Uani 1 1 d .
C2 C 0.3442(2) 0.50104(12) 0.48535(14) 0.0193(4) Uani 1 1 d .
C1 C 0.3252(2) 0.42598(12) 0.49545(14) 0.0179(4) Uani 1 1 d .
C7 C 0.2984(2) 0.52431(12) 0.39935(14) 0.0210(5) Uani 1 1 d .
H7 H 0.3170 0.5722 0.3905 0.025 Uiso 1 1 d R
C13 C 0.3983(2) 0.29059(11) 0.66475(14) 0.0193(4) Uani 1 1 d .
C5 C 0.3900(2) 0.45229(12) 0.63576(14) 0.0224(5) Uani 1 1 d .
H5 H 0.4046 0.4368 0.6862 0.027 Uiso 1 1 d R
C6 C 0.3461(2) 0.40103(12) 0.56951(14) 0.0179(4) Uani 1 1 d .
C3 C 0.3904(2) 0.55149(12) 0.55208(15) 0.0228(5) Uani 1 1 d .
H3 H 0.4066 0.6011 0.5469 0.027 Uiso 1 1 d R
C15 C 0.6198(3) 0.25536(13) 0.79312(15) 0.0280(5) Uani 1 1 d .
H15 H 0.7133 0.2496 0.8225 0.034 Uiso 1 1 d R
Cl1 Cl 0.59395(6) 0.22410(3) 0.03576(4) 0.02532(12) Uani 1 1 d .
Cl7 Cl 0.91409(7) 0.14983(4) 0.00132(4) 0.04375(17) Uani 1 1 d .
Cl5 Cl 1.01031(9) 0.14593(5) 0.17724(5) 0.05382(19) Uani 1 1 d .
Cl6 Cl 0.94923(9) 0.28676(4) 0.08984(6) 0.0538(2) Uani 1 1 d .
C30 C 0.9040(3) 0.19240(14) 0.07814(16) 0.0304(5) Uani 1 1 d .
H30 H 0.8095 0.1890 0.0579 0.037 Uiso 1 1 d R
C21 C 0.3586(3) 0.14329(13) 0.56601(16) 0.0323(5) Uani 1 1 d .
H21A H 0.4452 0.1475 0.5768 0.039 Uiso 1 1 d R
H21B H 0.3263 0.0928 0.5502 0.039 Uiso 1 1 d R
H21C H 0.3690 0.1566 0.6172 0.039 Uiso 1 1 d R
C16 C 0.5628(3) 0.23817(13) 0.83377(16) 0.0306(6) Uani 1 1 d .
H16 H 0.6176 0.2201 0.8901 0.037 Uiso 1 1 d R
C4 C 0.4116(2) 0.52635(12) 0.62663(15) 0.0241(5) Uani 1 1 d .
H4 H 0.4409 0.5598 0.6712 0.029 Uiso 1 1 d R
C17 C 0.4251(3) 0.24747(13) 0.79099(17) 0.0330(6) Uani 1 1 d .
H17 H 0.3872 0.2362 0.8187 0.040 Uiso 1 1 d R
C27 C -0.1382(3) 0.44397(14) 0.33472(17) 0.0324(6) Uani 1 1 d .
H27 H -0.1614 0.4825 0.3554 0.039 Uiso 1 1 d R
C18 C 0.3423(3) 0.27389(13) 0.70648(16) 0.0275(5) Uani 1 1 d .
H18 H 0.2491 0.2802 0.6777 0.033 Uiso 1 1 d R
C19 C 0.2554(2) 0.19557(12) 0.49228(15) 0.0226(5) Uani 1 1 d .
C20 C 0.2365(3) 0.17013(13) 0.41116(16) 0.0325(6) Uani 1 1 d .
H20A H 0.1629 0.1977 0.3622 0.039 Uiso 1 1 d R
H20B H 0.2153 0.1178 0.4022 0.039 Uiso 1 1 d R
H20C H 0.3191 0.1789 0.4180 0.039 Uiso 1 1 d R
C22 C 0.1190(3) 0.19337(14) 0.47699(18) 0.0353(6) Uani 1 1 d .
H22A H 0.1334 0.2029 0.5303 0.042 Uiso 1 1 d R
H22B H 0.0782 0.1450 0.4556 0.042 Uiso 1 1 d R
H22C H 0.0592 0.2308 0.4353 0.042 Uiso 1 1 d R

loop_
_atom_site_aniso_label
_atom_site_aniso_U_11
_atom_site_aniso_U_22
_atom_site_aniso_U_33
_atom_site_aniso_U_23
_atom_site_aniso_U_13
_atom_site_aniso_U_12
Sb1 0.01864(7) 0.01786(7) 0.01738(7) -0.00208(6) 0.01169(6) -0.00029(6)
Cl2 0.0660(5) 0.0466(4) 0.0318(4) -0.0009(3) 0.0260(4) -0.0070(4)
Cl3 0.0477(4) 0.0419(4) 0.0328(3) 0.0030(3) 0.0255(3) 0.0023(3)
Cl4 0.0997(7) 0.0485(5) 0.1052(7) -0.0014(5) 0.0912(7) -0.0025(5)
C9 0.0337(14) 0.0373(14) 0.0278(13) -0.0001(11) 0.0200(12) 0.0026(11)
C28 0.0222(12) 0.0279(12) 0.0261(12) -0.0002(10) 0.0148(11) -0.0004(9)
C10 0.0390(15) 0.0309(13) 0.0284(13) 0.0041(11) 0.0216(12) -0.0055(11)
C24 0.0274(13) 0.0264(12) 0.0232(12) -0.0003(10) 0.0154(11) -0.0043(10)
C26 0.0181(13) 0.0417(15) 0.0359(14) 0.0125(12) 0.0134(12) 0.0029(11)
C25 0.0222(12) 0.0393(15) 0.0238(12) 0.0005(11) 0.0095(11) -0.0099(11)
C11 0.0247(13) 0.0359(14) 0.0236(12) 0.0079(11) 0.0117(11) 0.0029(10)
N1 0.0170(9) 0.0198(9) 0.0190(9) 0.0019(8) 0.0106(8) 0.0019(7)
C29 0.0549(18) 0.0261(13) 0.0394(15) -0.0021(11) 0.0354(15) -0.0026(12)
C12 0.0176(11) 0.0203(11) 0.0211(11) -0.0026(9) 0.0130(10) -0.0009(8)
C14 0.0252(12) 0.0201(11) 0.0230(11) 0.0003(9) 0.0170(11) -0.0009(9)
C23 0.0203(11) 0.0225(11) 0.0168(10) 0.0027(8) 0.0107(10) -0.0003(8)
N2 0.0194(9) 0.0157(8) 0.0180(9) -0.0026(7) 0.0118(8) -0.0010(7)
C8 0.0246(12) 0.0254(12) 0.0213(11) 0.0025(9) 0.0147(11) 0.0000(9)
C2 0.0144(11) 0.0197(10) 0.0209(11) -0.0010(9) 0.0094(10) 0.0011(8)
C1 0.0136(10) 0.0192(10) 0.0177(10) -0.0024(9) 0.0080(9) 0.0010(8)
C7 0.0195(11) 0.0186(10) 0.0245(12) 0.0046(9) 0.0133(10) 0.0024(9)
C13 0.0243(12) 0.0155(10) 0.0211(11) -0.0033(9) 0.0155(10) -0.0035(8)
C5 0.0231(12) 0.0241(11) 0.0189(11) -0.0010(9) 0.0123(10) 0.0030(9)
C6 0.0147(11) 0.0181(10) 0.0194(11) 0.0005(9) 0.0096(9) 0.0028(8)
C3 0.0198(12) 0.0175(11) 0.0262(12) -0.0018(9) 0.0116(10) 0.0009(9)
C15 0.0331(14) 0.0240(12) 0.0243(12) 0.0014(10) 0.0162(12) 0.0031(10)
Cl1 0.0259(3) 0.0268(3) 0.0299(3) -0.0032(2) 0.0205(3) -0.0010(2)
Cl7 0.0394(4) 0.0601(4) 0.0369(3) -0.0154(3) 0.0260(3) -0.0093(3)
Cl5 0.0589(5) 0.0642(5) 0.0389(4) 0.0150(4) 0.0302(4) 0.0105(4)
Cl6 0.0738(6) 0.0339(4) 0.0858(6) -0.0040(4) 0.0653(5) -0.0038(4)
C30 0.0265(13) 0.0382(14) 0.0304(13) -0.0012(11) 0.0193(12) -0.0022(11)
C21 0.0395(15) 0.0196(11) 0.0331(13) -0.0002(11) 0.0197(12) -0.0003(11)
C16 0.0478(17) 0.0206(12) 0.0209(12) 0.0032(10) 0.0197(12) 0.0008(11)
C4 0.0244(12) 0.0201(11) 0.0224(12) -0.0066(9) 0.0116(11) 0.0005(9)
C17 0.0553(18) 0.0262(13) 0.0340(14) -0.0013(11) 0.0357(14) -0.0095(12)
C27 0.0297(14) 0.0330(14) 0.0389(15) 0.0058(12) 0.0233(13) 0.0068(11)
C18 0.0331(14) 0.0260(12) 0.0331(13) -0.0045(10) 0.0253(12) -0.0057(10)
C19 0.0260(12) 0.0163(10) 0.0246(12) -0.0052(9) 0.0151(11) -0.0048(9)
C20 0.0457(16) 0.0203(11) 0.0312(14) -0.0076(10) 0.0233(13) -0.0064(11)
C22 0.0349(15) 0.0282(13) 0.0463(16) -0.0067(12) 0.0265(14) -0.0111(11)

loop_
_atom_type_symbol
_atom_type_description
_atom_type_scat_dispersion_real
_atom_type_scat_dispersion_imag
_atom_type_scat_source
C C 0.0033 0.0016 'International Tables Vol C Tables 4.2.6.8 and 6.1.1.4'
H H 0.0000 0.0000 'International Tables Vol C Tables 4.2.6.8 and 6.1.1.4'
N N 0.0061 0.0033 'International Tables Vol C Tables 4.2.6.8 and 6.1.1.4'
Cl Cl 0.1484 0.1585 'International Tables Vol C Tables 4.2.6.8 and 6.1.1.4'
Sb Sb -0.5866 1.5461 'International Tables Vol C Tables 4.2.6.8 and 6.1.1.4'

loop_
_exptl_crystal_face_index_h
_exptl_crystal_face_index_k
_exptl_crystal_face_index_l
_exptl_crystal_face_perp_dist
0 -1 0 0.132
0 1 0 0.108
1 0 0 0.103
-1 0 0 0.076
0 1 -1 0.078
0 -1 1 0.036
0 -1 -1 0.170
0 1 1 0.088

loop_
_geom_angle_atom_site_label_1
_geom_angle_atom_site_label_2
_geom_angle_atom_site_label_3
_geom_angle
C1 Sb1 C23 93.82(8)
C1 Sb1 N1 74.16(7)
C23 Sb1 N1 88.12(7)
C1 Sb1 N2 74.13(7)
C23 Sb1 N2 95.84(7)
N1 Sb1 N2 148.24(6)
C8 C9 H9A 109.6
C8 C9 H9B 109.1
H9A C9 H9B 109.5
C8 C9 H9C 109.7
H9A C9 H9C 109.5
H9B C9 H9C 109.5
C23 C28 C27 120.3(2)
C23 C28 H28 119.9
C27 C28 H28 119.8
C8 C10 H10A 109.7
C8 C10 H10B 109.3
H10A C10 H10B 109.5
C8 C10 H10C 109.4
H10A C10 H10C 109.5
H10B C10 H10C 109.5
C25 C24 C23 121.1(2)
C25 C24 H24 119.5
C23 C24 H24 119.4
C27 C26 C25 120.2(2)
C27 C26 H26 119.7
C25 C26 H26 120.0
C24 C25 C26 119.5(2)
C24 C25 H25 120.2
C26 C25 H25 120.3
C8 C11 H11A 109.8
C8 C11 H11B 109.4
H11A C11 H11B 109.5
C8 C11 H11C 109.3
H11A C11 H11C 109.5
H11B C11 H11C 109.5
C7 N1 C8 122.93(18)
C7 N1 Sb1 110.86(14)
C8 N1 Sb1 125.98(13)
Cl3 C29 Cl4 110.44(16)
Cl3 C29 Cl2 110.57(14)
Cl4 C29 Cl2 109.49(14)
Cl3 C29 H29 108.8
Cl4 C29 H29 108.8
Cl2 C29 H29 108.7
N2 C12 C13 115.33(17)
N2 C12 C6 108.47(16)
C13 C12 C6 111.28(18)
N2 C12 H12 107.0
C13 C12 H12 107.2
C6 C12 H12 107.2
C15 C14 C13 120.3(2)
C15 C14 H14 120.0
C13 C14 H14 119.7
C28 C23 C24 118.8(2)
C28 C23 Sb1 122.49(16)
C24 C23 Sb1 118.18(16)
C12 N2 C19 117.94(16)
C12 N2 Sb1 108.67(12)
C19 N2 Sb1 119.54(13)
C12 N2 H2 108.0
C19 N2 H2 108.1
Sb1 N2 H2 90.7
N1 C8 C11 106.52(17)
N1 C8 C10 112.72(19)
C11 C8 C10 110.3(2)
N1 C8 C9 107.84(18)
C11 C8 C9 109.2(2)
C10 C8 C9 110.09(19)
C3 C2 C1 119.9(2)
C3 C2 C7 122.7(2)
C1 C2 C7 116.99(19)
C6 C1 C2 121.3(2)
C6 C1 Sb1 120.27(15)
C2 C1 Sb1 118.03(15)
N1 C7 C2 118.99(19)
N1 C7 H7 120.5
C2 C7 H7 120.5
C14 C13 C18 119.2(2)
C14 C13 C12 120.49(19)
C18 C13 C12 120.3(2)
C4 C5 C6 120.3(2)
C4 C5 H5 119.6
C6 C5 H5 120.1
C1 C6 C5 118.6(2)
C1 C6 C12 119.07(19)
C5 C6 C12 122.16(19)
C4 C3 C2 118.7(2)
C4 C3 H3 120.6
C2 C3 H3 120.7
C16 C15 C14 120.0(2)
C16 C15 H15 120.0
C14 C15 H15 120.0
Cl5 C30 Cl6 110.52(14)
Cl5 C30 Cl7 110.07(14)
Cl6 C30 Cl7 110.23(13)
Cl5 C30 H30 108.6
Cl6 C30 H30 108.7
Cl7 C30 H30 108.7
C19 C21 H21A 109.6
C19 C21 H21B 109.3
H21A C21 H21B 109.5
C19 C21 H21C 109.6
H21A C21 H21C 109.5
H21B C21 H21C 109.5
C17 C16 C15 120.1(2)
C17 C16 H16 119.8
C15 C16 H16 120.0
C5 C4 C3 121.2(2)
C5 C4 H4 119.3
C3 C4 H4 119.5
C16 C17 C18 120.1(2)
C16 C17 H17 119.9
C18 C17 H17 120.0
C26 C27 C28 120.1(2)
C26 C27 H27 120.1
C28 C27 H27 119.8
C13 C18 C17 120.2(2)
C13 C18 H18 119.8
C17 C18 H18 120.0
N2 C19 C22 110.35(18)
N2 C19 C20 106.05(17)
C22 C19 C20 110.0(2)
N2 C19 C21 111.63(18)
C22 C19 C21 110.8(2)
C20 C19 C21 107.91(19)
C19 C20 H20A 109.4
C19 C20 H20B 109.5
H20A C20 H20B 109.5
C19 C20 H20C 109.5
H20A C20 H20C 109.5
H20B C20 H20C 109.5
C19 C22 H22A 109.6
C19 C22 H22B 109.4
H22A C22 H22B 109.5
C19 C22 H22C 109.5
H22A C22 H22C 109.5
H22B C22 H22C 109.5

loop_
_geom_bond_atom_site_label_1
_geom_bond_atom_site_label_2
_geom_bond_distance
Sb1 C1 2.099(2)
Sb1 C23 2.151(2)
Sb1 N1 2.4086(17)
Sb1 N2 2.4157(17)
Cl2 C29 1.760(3)
Cl3 C29 1.745(3)
Cl4 C29 1.760(3)
C9 C8 1.528(3)
C9 H9A 0.9600
C9 H9B 0.9600
C9 H9C 0.9601
C28 C23 1.387(3)
C28 C27 1.390(3)
C28 H28 0.9300
C10 C8 1.526(3)
C10 H10A 0.9601
C10 H10B 0.9600
C10 H10C 0.9600
C24 C25 1.382(3)
C24 C23 1.394(3)
C24 H24 0.9300
C26 C27 1.382(4)
C26 C25 1.383(4)
C26 H26 0.9301
C25 H25 0.9300
C11 C8 1.526(3)
C11 H11A 0.9602
C11 H11B 0.9599
C11 H11C 0.9600
N1 C7 1.275(3)
N1 C8 1.491(3)
C29 H29 0.9801
C12 N2 1.490(3)
C12 C13 1.514(3)
C12 C6 1.532(3)
C12 H12 0.9800
C14 C15 1.387(3)
C14 C13 1.388(3)
C14 H14 0.9300
N2 C19 1.518(3)
N2 H2 0.9894
C2 C3 1.390(3)
C2 C1 1.399(3)
C2 C7 1.470(3)
C1 C6 1.381(3)
C7 H7 0.9299
C13 C18 1.389(3)
C5 C4 1.385(3)
C5 C6 1.398(3)
C5 H5 0.9299
C3 C4 1.390(3)
C3 H3 0.9300
C15 C16 1.384(3)
C15 H15 0.9300
Cl7 C30 1.757(2)
Cl5 C30 1.749(3)
Cl6 C30 1.750(3)
C30 H30 0.9800
C21 C19 1.527(3)
C21 H21A 0.9601
C21 H21B 0.9600
C21 H21C 0.9598
C16 C17 1.373(4)
C16 H16 0.9300
C4 H4 0.9300
C17 C18 1.391(3)
C17 H17 0.9302
C27 H27 0.9300
C18 H18 0.9300
C19 C22 1.524(3)
C19 C20 1.525(3)
C20 H20A 0.9601
C20 H20B 0.9600
C20 H20C 0.9601
C22 H22A 0.9599
C22 H22B 0.9599
C22 H22C 0.9601

loop_
_geom_hbond_atom_site_label_D
_geom_hbond_atom_site_label_H
_geom_hbond_atom_site_label_A
_geom_hbond_distance_DH
_geom_hbond_distance_HA
_geom_hbond_distance_DA
_geom_hbond_angle_DHA
_geom_hbond_site_symmetry_A
N2 H2 Cl1 0.99 2.27 3.2381(19) 165.3 4_566
